data_7716425
loop_
_publ_author_name
'Li, Haobin'
'Zhang, Bo'
'Feng, Rui'
'Guo, Shuai'

_publ_section_title
;
 An N-heterocyclic carbene-based pincer system of palladium and its
 versatile reactivity under oxidizing conditions.
;
_journal_issue 27
_journal_name_full 'Dalton transactions (Cambridge, England : 2003)'
_journal_page_first 11470
_journal_page_last 11480
_journal_paper_doi 10.1039/d4dt00980k
_journal_volume 53
_journal_year 2024
_chemical_absolute_configuration ad
_chemical_formula_sum 'C22 H29 Br N4 Pd'
_chemical_formula_weight 535.80
_space_group_crystal_system tetragonal
_space_group_IT_number 92
_space_group_name_Hall 'P 4abw 2nw'
_space_group_name_H-M_alt 'P 41 21 2'
_atom_sites_solution_hydrogens geom
_audit_creation_method SHELXL-2013
_audit_update_record
;
2023-10-03 deposited with the CCDC.	2024-06-10 downloaded from the CCDC.
;
_cell_angle_alpha 90
_cell_angle_beta 90
_cell_angle_gamma 90
_cell_formula_units_Z 4
_cell_length_a 8.7735(2)
_cell_length_b 8.7735(2)
_cell_length_c 27.5380(7)
_cell_measurement_reflns_used 9937
_cell_measurement_temperature 213(2)
_cell_measurement_theta_max 54.955
_cell_measurement_theta_min 4.873
_cell_volume 2119.72(9)
_computing_cell_refinement 'Bruker SAINT'
_computing_data_collection 'Bruker APEX2'
_computing_data_reduction 'Bruker SAINT'
_computing_molecular_graphics 'Bruker SHELXTL'
_computing_publication_material 'Bruker SHELXTL'
_computing_structure_refinement 'SHELXL-2013 (Sheldrick, 2013)'
_computing_structure_solution 'SHELXS-97 (Sheldrick 2008)'
_diffrn_ambient_temperature 213(2)
_diffrn_measured_fraction_theta_full 0.994
_diffrn_measured_fraction_theta_max 0.995
_diffrn_measurement_device_type 'Bruker APEX-II CCD'
_diffrn_measurement_method '\f and \w scans'
_diffrn_radiation_type MoK\a
_diffrn_radiation_wavelength 0.71073
_diffrn_reflns_av_R_equivalents 0.0436
_diffrn_reflns_av_unetI/netI 0.0234
_diffrn_reflns_Laue_measured_fraction_full 0.994
_diffrn_reflns_Laue_measured_fraction_max 0.995
_diffrn_reflns_limit_h_max 10
_diffrn_reflns_limit_h_min -10
_diffrn_reflns_limit_k_max 9
_diffrn_reflns_limit_k_min -10
_diffrn_reflns_limit_l_max 33
_diffrn_reflns_limit_l_min -33
_diffrn_reflns_number 18718
_diffrn_reflns_point_group_measured_fraction_full 0.996
_diffrn_reflns_point_group_measured_fraction_max 0.997
_diffrn_reflns_theta_full 25.242
_diffrn_reflns_theta_max 25.999
_diffrn_reflns_theta_min 3.212
_exptl_absorpt_coefficient_mu 2.776
_exptl_absorpt_correction_T_max 0.7456
_exptl_absorpt_correction_T_min 0.5066
_exptl_absorpt_correction_type multi-scan
_exptl_absorpt_process_details sadabs
_exptl_crystal_colour colorless
_exptl_crystal_density_diffrn 1.679
_exptl_crystal_description prismatic
_exptl_crystal_F_000 1080
_exptl_crystal_size_max 0.160
_exptl_crystal_size_mid 0.140
_exptl_crystal_size_min 0.110
_refine_diff_density_max 0.290
_refine_diff_density_min -0.541
_refine_diff_density_rms 0.075
_refine_ls_abs_structure_details
; 
 Refined as an inversion twin. 
;
_refine_ls_abs_structure_Flack 0.014(9)
_refine_ls_extinction_coef 0.0216(7)
_refine_ls_extinction_expression Fc^*^=kFc[1+0.001xFc^2^\l^3^/sin(2\q)]^-1/4^
_refine_ls_extinction_method SHELXL
_refine_ls_goodness_of_fit_ref 1.146
_refine_ls_hydrogen_treatment constr
_refine_ls_matrix_type full
_refine_ls_number_parameters 132
_refine_ls_number_reflns 2075
_refine_ls_number_restraints 0
_refine_ls_restrained_S_all 1.146
_refine_ls_R_factor_all 0.0167
_refine_ls_R_factor_gt 0.0159
_refine_ls_shift/su_max 0.001
_refine_ls_shift/su_mean 0.000
_refine_ls_structure_factor_coef Fsqd
_refine_ls_weighting_details 'w=1/[\s^2^(Fo^2^)+(0.0136P)^2^+0.3223P] where P=(Fo^2^+2Fc^2^)/3'
_refine_ls_weighting_scheme calc
_refine_ls_wR_factor_gt 0.0386
_refine_ls_wR_factor_ref 0.0388
_reflns_Friedel_coverage 0.613
_reflns_Friedel_fraction_full 1.000
_reflns_Friedel_fraction_max 1.000
_reflns_number_gt 2019
_reflns_number_total 2075
_reflns_threshold_expression 'I > 2\s(I)'
_cod_data_source_file d4dt00980k2.cif
_cod_data_source_block mo_ddz21021_0m
_cod_depositor_comments 'Adding full bibliography for 7716424--7716428.cif.'
_cod_original_cell_volume 2119.72(11)
_cod_database_code 7716425
_shelx_space_group_comment
; 
The symmetry employed for this shelxl refinement is uniquely defined 
by the following loop, which should always be used as a source of 
symmetry information in preference to the above space-group names. 
They are only intended as comments. 
;
_shelx_estimated_absorpt_t_min 0.665
_shelx_estimated_absorpt_t_max 0.750
_shelxl_version_number 2013-4

loop_
_space_group_symop_operation_xyz
'x, y, z'
'-x, -y, z+1/2'
'-y+1/2, x+1/2, z+1/4'
'y+1/2, -x+1/2, z+3/4'
'-x+1/2, y+1/2, -z+1/4'
'x+1/2, -y+1/2, -z+3/4'
'y, x, -z'
'-y, -x, -z+1/2'

loop_
_atom_site_label
_atom_site_type_symbol
_atom_site_fract_x
_atom_site_fract_y
_atom_site_fract_z
_atom_site_U_iso_or_equiv
_atom_site_adp_type
_atom_site_occupancy
_atom_site_site_symmetry_order
_atom_site_calc_flag
_atom_site_refinement_flags_posn
_atom_site_refinement_flags_adp
_atom_site_refinement_flags_occupancy
_atom_site_disorder_assembly
_atom_site_disorder_group
Pd1 Pd 0.51556(2) 0.48444(2) 0.7500 0.01820(10) Uani 1 2 d S T P . .
Br1 Br 0.30974(3) 0.69026(3) 0.7500 0.02495(12) Uani 1 2 d S T P . .
N1 N 0.8157(3) 0.6154(3) 0.72369(8) 0.0228(5) Uani 1 1 d . . . . .
N2 N 0.6621(2) 0.6855(2) 0.66788(7) 0.0217(5) Uani 1 1 d . . . . .
C1 C 0.6776(3) 0.3224(3) 0.7500 0.0227(8) Uani 1 2 d S T P . .
C2 C 0.8298(3) 0.3598(3) 0.75842(9) 0.0242(6) Uani 1 1 d . . . . .
C3 C 0.9413(3) 0.2465(4) 0.75950(10) 0.0325(7) Uani 1 1 d . . . . .
H3 H 1.0428 0.2722 0.7667 0.039 Uiso 1 1 calc R U . . .
C4 C 0.9031(3) 0.0969(3) 0.7500 0.0349(10) Uani 1 2 d S T P . .
H4 H 0.9789 0.0211 0.7500 0.042 Uiso 1 2 calc R U P . .
C5 C 0.8755(3) 0.5253(3) 0.76452(9) 0.0273(6) Uani 1 1 d . . . . .
H5A H 0.8348 0.5649 0.7952 0.033 Uiso 1 1 calc R U . . .
H5B H 0.9869 0.5336 0.7655 0.033 Uiso 1 1 calc R U . . .
C6 C 0.6676(3) 0.6069(3) 0.71017(9) 0.0213(6) Uani 1 1 d . . . . .
C7 C 0.9009(3) 0.6979(3) 0.69121(10) 0.0260(6) Uani 1 1 d . . . . .
H7 H 1.0057 0.7194 0.6933 0.031 Uiso 1 1 calc R U . . .
C8 C 0.8055(3) 0.7414(3) 0.65600(10) 0.0288(7) Uani 1 1 d . . . . .
H8 H 0.8306 0.7991 0.6284 0.035 Uiso 1 1 calc R U . . .
C9 C 0.5268(3) 0.6983(3) 0.63689(10) 0.0253(6) Uani 1 1 d . . . . .
H9A H 0.4379 0.6611 0.6548 0.030 Uiso 1 1 calc R U . . .
H9B H 0.5402 0.6331 0.6083 0.030 Uiso 1 1 calc R U . . .
C10 C 0.4969(4) 0.8598(3) 0.62034(12) 0.0352(7) Uani 1 1 d . . . . .
H10A H 0.5810 0.8937 0.5996 0.042 Uiso 1 1 calc R U . . .
H10B H 0.4932 0.9271 0.6487 0.042 Uiso 1 1 calc R U . . .
C11 C 0.3465(4) 0.8729(4) 0.59219(11) 0.0373(8) Uani 1 1 d . . . . .
H11A H 0.3431 0.9728 0.5763 0.045 Uiso 1 1 calc R U . . .
H11B H 0.3455 0.7952 0.5666 0.045 Uiso 1 1 calc R U . . .
C12 C 0.2065(4) 0.8549(4) 0.62235(12) 0.0447(9) Uani 1 1 d . . . . .
H12A H 0.1171 0.8725 0.6024 0.067 Uiso 1 1 calc R U . . .
H12B H 0.2083 0.9281 0.6487 0.067 Uiso 1 1 calc R U . . .
H12C H 0.2029 0.7525 0.6355 0.067 Uiso 1 1 calc R U . . .

loop_
_atom_site_aniso_label
_atom_site_aniso_U_11
_atom_site_aniso_U_22
_atom_site_aniso_U_33
_atom_site_aniso_U_23
_atom_site_aniso_U_13
_atom_site_aniso_U_12
Pd1 0.01796(11) 0.01796(11) 0.01868(15) 0.00156(7) 0.00156(7) -0.00005(10)
Br1 0.02445(15) 0.02445(15) 0.02595(19) -0.00084(15) -0.00084(15) 0.00323(15)
N1 0.0193(11) 0.0233(12) 0.0256(11) 0.0011(10) 0.0009(10) -0.0007(10)
N2 0.0225(12) 0.0207(12) 0.0217(10) 0.0025(9) 0.0040(9) -0.0006(9)
C1 0.0263(12) 0.0263(12) 0.0156(15) 0.0043(15) 0.0043(15) 0.0049(17)
C2 0.0259(14) 0.0308(15) 0.0160(13) 0.0040(11) 0.0029(11) 0.0055(12)
C3 0.0257(16) 0.0462(18) 0.0256(16) 0.0087(13) 0.0025(12) 0.0114(14)
C4 0.0371(15) 0.0371(15) 0.031(2) 0.0097(16) 0.0097(16) 0.0176(19)
C5 0.0206(13) 0.0384(16) 0.0230(13) 0.0046(12) -0.0030(10) 0.0014(13)
C6 0.0194(13) 0.0191(13) 0.0252(13) -0.0021(10) 0.0012(11) 0.0016(11)
C7 0.0210(14) 0.0226(14) 0.0345(15) -0.0010(12) 0.0088(12) -0.0021(12)
C8 0.0252(15) 0.0269(15) 0.0344(15) 0.0039(12) 0.0111(12) -0.0024(12)
C9 0.0286(14) 0.0242(14) 0.0233(14) 0.0016(11) -0.0007(12) -0.0009(12)
C10 0.0359(19) 0.0302(16) 0.0396(17) 0.0148(13) -0.0051(14) -0.0024(16)
C11 0.0380(18) 0.0387(18) 0.0353(17) 0.0139(14) -0.0036(14) 0.0002(16)
C12 0.042(2) 0.050(2) 0.0423(17) 0.0116(16) 0.0031(15) 0.0162(17)

loop_
_atom_type_symbol
_atom_type_description
_atom_type_scat_dispersion_real
_atom_type_scat_dispersion_imag
_atom_type_scat_source
C C 0.0033 0.0016 'International Tables Vol C Tables 4.2.6.8 and 6.1.1.4'
H H 0.0000 0.0000 'International Tables Vol C Tables 4.2.6.8 and 6.1.1.4'
Br Br -0.2901 2.4595 'International Tables Vol C Tables 4.2.6.8 and 6.1.1.4'
N N 0.0061 0.0033 'International Tables Vol C Tables 4.2.6.8 and 6.1.1.4'
Pd Pd -0.9988 1.0072 'International Tables Vol C Tables 4.2.6.8 and 6.1.1.4'

loop_
_geom_angle_atom_site_label_1
_geom_angle_atom_site_label_2
_geom_angle_atom_site_label_3
_geom_angle
_geom_angle_site_symmetry_1
_geom_angle_site_symmetry_3
_geom_angle_publ_flag
C1 Pd1 C6 84.83(7) . 8_666 ?
C1 Pd1 C6 84.83(7) . . ?
C6 Pd1 C6 169.65(14) 8_666 . ?
C1 Pd1 Br1 180.000(13) . . ?
C6 Pd1 Br1 95.17(7) 8_666 . ?
C6 Pd1 Br1 95.17(7) . . ?
C6 N1 C7 111.9(2) . . ?
C6 N1 C5 121.5(2) . . ?
C7 N1 C5 126.0(2) . . ?
C6 N2 C8 110.5(2) . . ?
C6 N2 C9 124.6(2) . . ?
C8 N2 C9 124.7(2) . . ?
C2 C1 C2 118.6(3) . 8_666 ?
C2 C1 Pd1 120.70(16) . . ?
C2 C1 Pd1 120.70(16) 8_666 . ?
C1 C2 C3 120.5(3) . . ?
C1 C2 C5 119.9(2) . . ?
C3 C2 C5 119.6(3) . . ?
C4 C3 C2 120.3(3) . . ?
C4 C3 H3 119.9 . . ?
C2 C3 H3 119.9 . . ?
C3 C4 C3 119.8(4) 8_666 . ?
C3 C4 H4 120.1 8_666 . ?
C3 C4 H4 120.1 . . ?
N1 C5 C2 109.6(2) . . ?
N1 C5 H5A 109.7 . . ?
C2 C5 H5A 109.8 . . ?
N1 C5 H5B 109.8 . . ?
C2 C5 H5B 109.7 . . ?
H5A C5 H5B 108.2 . . ?
N1 C6 N2 104.0(2) . . ?
N1 C6 Pd1 120.68(18) . . ?
N2 C6 Pd1 135.19(19) . . ?
C8 C7 N1 106.4(2) . . ?
C8 C7 H7 126.8 . . ?
N1 C7 H7 126.8 . . ?
C7 C8 N2 107.2(2) . . ?
C7 C8 H8 126.4 . . ?
N2 C8 H8 126.4 . . ?
N2 C9 C10 112.8(2) . . ?
N2 C9 H9A 109.0 . . ?
C10 C9 H9A 109.0 . . ?
N2 C9 H9B 109.0 . . ?
C10 C9 H9B 109.0 . . ?
H9A C9 H9B 107.8 . . ?
C9 C10 C11 111.8(3) . . ?
C9 C10 H10A 109.2 . . ?
C11 C10 H10A 109.2 . . ?
C9 C10 H10B 109.2 . . ?
C11 C10 H10B 109.2 . . ?
H10A C10 H10B 107.9 . . ?
C12 C11 C10 114.8(2) . . ?
C12 C11 H11A 108.6 . . ?
C10 C11 H11A 108.6 . . ?
C12 C11 H11B 108.6 . . ?
C10 C11 H11B 108.6 . . ?
H11A C11 H11B 107.6 . . ?
C11 C12 H12A 109.5 . . ?
C11 C12 H12B 109.5 . . ?
H12A C12 H12B 109.5 . . ?
C11 C12 H12C 109.5 . . ?
H12A C12 H12C 109.5 . . ?
H12B C12 H12C 109.5 . . ?

loop_
_geom_bond_atom_site_label_1
_geom_bond_atom_site_label_2
_geom_bond_distance
_geom_bond_site_symmetry_2
_geom_bond_publ_flag
Pd1 C1 2.011(3) . ?
Pd1 C6 2.034(3) 8_666 ?
Pd1 C6 2.034(3) . ?
Pd1 Br1 2.5537(4) . ?
N1 C6 1.354(3) . ?
N1 C7 1.372(4) . ?
N1 C5 1.471(3) . ?
N2 C6 1.354(3) . ?
N2 C8 1.389(3) . ?
N2 C9 1.466(3) . ?
C1 C2 1.394(3) . ?
C1 C2 1.394(3) 8_666 ?
C2 C3 1.395(4) . ?
C2 C5 1.516(4) . ?
C3 C4 1.380(4) . ?
C3 H3 0.9400 . ?
C4 C3 1.380(4) 8_666 ?
C4 H4 0.9400 . ?
C5 H5A 0.9800 . ?
C5 H5B 0.9800 . ?
C7 C8 1.337(4) . ?
C7 H7 0.9400 . ?
C8 H8 0.9400 . ?
C9 C10 1.511(4) . ?
C9 H9A 0.9800 . ?
C9 H9B 0.9800 . ?
C10 C11 1.535(4) . ?
C10 H10A 0.9800 . ?
C10 H10B 0.9800 . ?
C11 C12 1.491(4) . ?
C11 H11A 0.9800 . ?
C11 H11B 0.9800 . ?
C12 H12A 0.9700 . ?
C12 H12B 0.9700 . ?
C12 H12C 0.9700 . ?

loop_
_geom_hbond_atom_site_label_D
_geom_hbond_atom_site_label_H
_geom_hbond_atom_site_label_A
_geom_hbond_distance_DH
_geom_hbond_distance_HA
_geom_hbond_distance_DA
_geom_hbond_angle_DHA
_geom_hbond_site_symmetry_A
C9 H9A Br1 0.98 2.86 3.652(3) 138.1 .
C7 H7 Br1 0.94 3.10 3.936(3) 148.8 1_655
C9 H9A Br1 0.98 2.86 3.652(3) 138.1 .
C7 H7 Br1 0.94 3.10 3.936(3) 148.8 1_655
C7 H7 Br1 0.94 3.10 3.936(3) 148.8 1_655
C9 H9A Br1 0.98 2.86 3.652(3) 138.1 .

loop_
_geom_torsion_atom_site_label_1
_geom_torsion_atom_site_label_2
_geom_torsion_atom_site_label_3
_geom_torsion_atom_site_label_4
_geom_torsion
_geom_torsion_site_symmetry_1
_geom_torsion_site_symmetry_2
_geom_torsion_site_symmetry_3
_geom_torsion_site_symmetry_4
_geom_torsion_publ_flag
C2 C1 C2 C3 -1.50(18) 8_666 . . . ?
Pd1 C1 C2 C3 178.50(18) . . . . ?
C2 C1 C2 C5 176.1(2) 8_666 . . . ?
Pd1 C1 C2 C5 -3.9(2) . . . . ?
C1 C2 C3 C4 3.0(4) . . . . ?
C5 C2 C3 C4 -174.61(19) . . . . ?
C2 C3 C4 C3 -1.51(18) . . . 8_666 ?
C6 N1 C5 C2 50.3(3) . . . . ?
C7 N1 C5 C2 -119.9(3) . . . . ?
C1 C2 C5 N1 -51.5(3) . . . . ?
C3 C2 C5 N1 126.2(2) . . . . ?
C7 N1 C6 N2 0.5(3) . . . . ?
C5 N1 C6 N2 -171.0(2) . . . . ?
C7 N1 C6 Pd1 177.53(17) . . . . ?
C5 N1 C6 Pd1 6.1(3) . . . . ?
C8 N2 C6 N1 -0.1(3) . . . . ?
C9 N2 C6 N1 174.9(2) . . . . ?
C8 N2 C6 Pd1 -176.5(2) . . . . ?
C9 N2 C6 Pd1 -1.5(4) . . . . ?
C6 N1 C7 C8 -0.6(3) . . . . ?
C5 N1 C7 C8 170.3(3) . . . . ?
N1 C7 C8 N2 0.5(3) . . . . ?
C6 N2 C8 C7 -0.2(3) . . . . ?
C9 N2 C8 C7 -175.2(3) . . . . ?
C6 N2 C9 C10 133.5(3) . . . . ?
C8 N2 C9 C10 -52.1(4) . . . . ?
N2 C9 C10 C11 -174.4(2) . . . . ?
C9 C10 C11 C12 70.6(4) . . . . ?
